data_2012835
loop_
_publ_author_name
'Alyea, Elmer C.'
'Kannan, Shanmugaperumal'
'Meehan, Paul R.'

_publ_section_title
;
 Bis(trimethylphosphine)silver(I) hexafluorophosphate
;
_journal_issue 7
_journal_name_full 'Acta Crystallographica Section C'
_journal_page_first m365
_journal_page_last m367
_journal_paper_doi 10.1107/S0108270102007734
_journal_volume 58
_journal_year 2002
_chemical_formula_iupac '[Ag (C3 H9 P)2] P F6'
_chemical_formula_moiety 'C6 H18 Ag P2 + , F6 P -'
_chemical_formula_sum 'C6 H18 Ag F6 P3'
_chemical_formula_weight 404.98
_chemical_name_systematic
;
Bis(trimethylphosphine)silver(I) hexafluorophosphate
;
_space_group_IT_number 62
_symmetry_cell_setting orthorhombic
_symmetry_space_group_name_Hall '-P 2ac 2n'
_symmetry_space_group_name_H-M 'P n m a'
_atom_sites_solution_hydrogens geom
_atom_sites_solution_primary direct
_atom_sites_solution_secondary difmap
_cell_angle_alpha 90
_cell_angle_beta 90
_cell_angle_gamma 90
_cell_formula_units_Z 4
_cell_length_a 11.7912(12)
_cell_length_b 8.4725(7)
_cell_length_c 14.768(4)
_cell_measurement_reflns_used 25
_cell_measurement_temperature 293(2)
_cell_measurement_theta_max 18.90
_cell_measurement_theta_min 10.01
_cell_volume 1475.3(4)
_computing_cell_refinement 'SET4 and CELDIM in CAD-4-PC Software'
_computing_data_collection 'CAD-4-PC Software (Enraf-Nonius, 1992)'
_computing_data_reduction 'DATRD2 in NRCVAX96 (Gabe et al., 1989)'
_computing_molecular_graphics 'NRCVAX96, ORTEPII (Johnson, 1976) and PLATON (Spek, 2002)'
_computing_publication_material 'NRCVAX96, SHELXL97 and PRPCIF97 (Ferguson, 1997)'
_computing_structure_refinement 'NRCVAX96 and SHELXL97 (Sheldrick, 1997)'
_computing_structure_solution 'NRCVAX96 via Patterson heavy-atom method'
_diffrn_ambient_temperature 294.0(10)
_diffrn_measured_fraction_theta_full 1.00
_diffrn_measured_fraction_theta_max 1.00
_diffrn_measurement_device 'Enraf-Nonius CAD-4'
_diffrn_measurement_method \q/2\q
_diffrn_radiation_monochromator graphite
_diffrn_radiation_source 'X-ray tube'
_diffrn_radiation_type 'Mo K\a'
_diffrn_radiation_wavelength 0.71073
_diffrn_reflns_av_R_equivalents 0.000
_diffrn_reflns_av_sigmaI/netI 0.017
_diffrn_reflns_limit_h_max 15
_diffrn_reflns_limit_h_min 0
_diffrn_reflns_limit_k_max 10
_diffrn_reflns_limit_k_min 0
_diffrn_reflns_limit_l_max 19
_diffrn_reflns_limit_l_min 0
_diffrn_reflns_number 1795
_diffrn_reflns_theta_full 27.37
_diffrn_reflns_theta_max 27.37
_diffrn_reflns_theta_min 2.21
_diffrn_standards_decay_% 'variation +-1.0'
_diffrn_standards_interval_time 120
_diffrn_standards_number 3
_exptl_absorpt_coefficient_mu 1.730
_exptl_absorpt_correction_T_max 0.648
_exptl_absorpt_correction_T_min 0.536
_exptl_absorpt_correction_type empirical
_exptl_absorpt_process_details 'via six \y scans at 4\% steps (North et al., 1968)'
_exptl_crystal_colour colourless
_exptl_crystal_density_diffrn 1.823
_exptl_crystal_density_meas ?
_exptl_crystal_density_method 'not measured'
_exptl_crystal_description block
_exptl_crystal_F_000 800
_exptl_crystal_size_max 0.55
_exptl_crystal_size_mid 0.31
_exptl_crystal_size_min 0.25
_refine_diff_density_max 0.58
_refine_diff_density_min -0.62
_refine_ls_extinction_coef 0.0107(9)
_refine_ls_extinction_expression Fc^*^=kFc[1+0.001xFc^2^\l^3^/sin(2\q)]^-1/4^
_refine_ls_extinction_method 'SHELXL97 (Sheldrick, 1997)'
_refine_ls_goodness_of_fit_ref 1.093
_refine_ls_hydrogen_treatment constr
_refine_ls_matrix_type full
_refine_ls_number_parameters 108
_refine_ls_number_reflns 1795
_refine_ls_number_restraints 23
_refine_ls_restrained_S_all 1.092
_refine_ls_R_factor_all 0.047
_refine_ls_R_factor_gt 0.032
_refine_ls_shift/su_max <0.001
_refine_ls_shift/su_mean 0.000
_refine_ls_structure_factor_coef Fsqd
_refine_ls_weighting_details 'w = 1/[\s^2^(Fo^2^)+(0.0567P)^2^+0.3935P] where P=(Fo^2^+2Fc^2^)/3'
_refine_ls_weighting_scheme calc
_refine_ls_wR_factor_gt 0.091
_refine_ls_wR_factor_ref 0.095
_reflns_number_gt 1387
_reflns_number_total 1795
_reflns_threshold_expression I>2\s(I)
_cod_data_source_file sk1552.cif
_cod_data_source_block I
_cod_depositor_comments
;
The following automatic conversions were performed:

'_exptl_crystal_density_meas' value 'not measured' was changed to '?'
- the value is perceived as not measured.

Automatic conversion script
Id: cif_fix_values 3008 2015-01-20 13:52:24Z robertas 
;
_cod_database_code 2012835
_cod_database_fobs_code 2012835

loop_
_symmetry_equiv_pos_as_xyz
'x, y, z'
'-x+1/2, y+1/2, z+1/2'
'x, -y+1/2, z'
'-x+1/2, -y, z+1/2'
'-x, -y, -z'
'x-1/2, -y-1/2, -z-1/2'
'-x, y-1/2, -z'
'x-1/2, y, -z-1/2'

loop_
_atom_site_label
_atom_site_fract_x
_atom_site_fract_y
_atom_site_fract_z
_atom_site_U_iso_or_equiv
_atom_site_adp_type
_atom_site_calc_flag
_atom_site_refinement_flags
_atom_site_occupancy
_atom_site_disorder_assembly
_atom_site_disorder_group
_atom_site_type_symbol
Ag1 0.91326(3) 0.7500 0.38115(2) 0.05491(17) Uani d S 1 . . Ag
P1 0.84665(10) 0.7500 0.53290(7) 0.0451(3) Uani d S 1 . . P
P2 0.98427(9) 0.7500 0.23041(7) 0.0438(3) Uani d S 1 . . P
C11 0.6948(4) 0.7500 0.5448(4) 0.0650(13) Uani d S 1 . . C
H11A 0.6753 0.7500 0.6079 0.098 Uiso calc SR 1 . . H
H11B 0.6641 0.6575 0.5164 0.098 Uiso calc PR 0.50 . . H
H11C 0.6641 0.8425 0.5164 0.098 Uiso calc PR 0.50 . . H
C12 0.8910(3) 0.5820(5) 0.5993(2) 0.0665(9) Uani d . 1 . . C
H12A 0.9722 0.5734 0.5974 0.100 Uiso calc R 1 . . H
H12B 0.8578 0.4877 0.5749 0.100 Uiso calc R 1 . . H
H12C 0.8668 0.5955 0.6608 0.100 Uiso calc R 1 . . H
C21 1.1381(4) 0.7500 0.2213(4) 0.0619(12) Uani d S 1 . . C
H21A 1.1595 0.7500 0.1586 0.093 Uiso calc SR 1 . . H
H21B 1.1680 0.6575 0.2503 0.093 Uiso calc PR 0.50 . . H
H21C 1.1680 0.8425 0.2503 0.093 Uiso calc PR 0.50 . . H
C22 0.9411(3) 0.9190(5) 0.1643(3) 0.0774(11) Uani d . 1 . . C
H22A 0.9627 1.0141 0.1953 0.116 Uiso calc R 1 . . H
H22B 0.8604 0.9173 0.1563 0.116 Uiso calc R 1 . . H
H22C 0.9775 0.9156 0.1062 0.116 Uiso calc R 1 . . H
P3 0.73940(12) 0.2500 0.38863(9) 0.0618(3) Uani d SD 1 . . P
F1 0.8347(5) 0.2500 0.4604(4) 0.173(3) Uani d SD 1 . . F
F2 0.6456(5) 0.2500 0.3162(3) 0.161(2) Uani d SD 1 . . F
F3 0.6751(7) 0.3749(10) 0.4426(5) 0.147(4) Uani d PD 0.50 . . F
F4 0.8003(7) 0.3803(11) 0.3375(7) 0.199(7) Uani d PD 0.50 . . F
F5 0.6516(8) 0.2500 0.4632(6) 0.268(14) Uani d SPD 0.50 . . F
F6 0.8288(8) 0.2500 0.3135(6) 0.201(8) Uani d SPD 0.50 . . F
F7 0.7402(7) 0.4304(6) 0.3892(6) 0.182(7) Uani d PD 0.50 . . F

loop_
_atom_site_aniso_label
_atom_site_aniso_U_11
_atom_site_aniso_U_22
_atom_site_aniso_U_33
_atom_site_aniso_U_12
_atom_site_aniso_U_13
_atom_site_aniso_U_23
Ag1 0.0575(2) 0.0660(3) 0.0412(2) 0.000 0.00881(13) 0.000
P1 0.0579(6) 0.0394(5) 0.0379(5) 0.000 0.0034(4) 0.000
P2 0.0423(5) 0.0493(6) 0.0398(5) 0.000 0.0028(4) 0.000
C11 0.070(3) 0.063(3) 0.062(3) 0.000 0.014(2) 0.000
C12 0.093(3) 0.0504(19) 0.0560(17) 0.0090(18) -0.0044(17) 0.0068(16)
C21 0.045(2) 0.075(3) 0.066(3) 0.000 0.008(2) 0.000
C22 0.074(2) 0.081(3) 0.077(2) 0.014(2) 0.0010(19) 0.027(2)
P3 0.0742(8) 0.0502(7) 0.0609(7) 0.000 -0.0089(6) 0.000
F1 0.185(5) 0.138(4) 0.195(6) 0.000 -0.118(5) 0.000
F2 0.179(5) 0.181(6) 0.122(4) 0.000 -0.074(4) 0.000
F3 0.184(9) 0.123(9) 0.133(6) 0.052(7) 0.012(6) -0.050(6)
F4 0.185(10) 0.137(11) 0.275(15) -0.059(8) 0.054(10) 0.085(10)
F5 0.34(3) 0.23(2) 0.23(2) 0.000 0.21(2) 0.000
F6 0.213(17) 0.24(2) 0.147(12) 0.000 0.081(12) 0.000
F7 0.248(15) 0.052(4) 0.247(16) 0.015(7) -0.095(12) 0.004(7)

loop_
_atom_type_symbol
_atom_type_description
_atom_type_scat_dispersion_real
_atom_type_scat_dispersion_imag
_atom_type_scat_source
C C 0.0033 0.0016 'International Tables Vol C Tables 4.2.6.8 and 6.1.1.4'
H H 0.0000 0.0000 'International Tables Vol C Tables 4.2.6.8 and 6.1.1.4'
Ag Ag -0.8971 1.1015 'International Tables Vol C Tables 4.2.6.8 and 6.1.1.4'
F F 0.0171 0.0103 'International Tables Vol C Tables 4.2.6.8 and 6.1.1.4'
P P 0.1023 0.0942 'International Tables Vol C Tables 4.2.6.8 and 6.1.1.4'

loop_
_geom_angle_atom_site_label_1
_geom_angle_atom_site_label_2
_geom_angle_atom_site_label_3
_geom_angle_site_symmetry_1
_geom_angle_site_symmetry_3
_geom_angle
_geom_angle_publ_flag
P1 Ag1 P2 . . 178.70(4) y
C11 P1 C12 . 3_565 103.63(17) ?
C11 P1 C12 . . 103.63(17) y
C12 P1 C12 3_565 . 104.0(3) ?
C11 P1 Ag1 . . 114.91(18) y
C12 P1 Ag1 3_565 . 114.61(13) ?
C12 P1 Ag1 . . 114.61(13) y
C22 P2 C22 . 3_565 104.9(3) ?
C22 P2 C21 . . 103.94(17) y
C22 P2 C21 3_565 . 103.94(17) ?
C22 P2 Ag1 . . 114.00(15) y
C22 P2 Ag1 3_565 . 114.00(15) ?
C21 P2 Ag1 . . 114.84(18) y
P1 C11 H11A . . 109.5 ?
P1 C11 H11B . . 109.5 ?
H11A C11 H11B . . 109.5 ?
P1 C11 H11C . . 109.5 ?
H11A C11 H11C . . 109.5 ?
H11B C11 H11C . . 109.5 ?
P1 C12 H12A . . 109.5 ?
P1 C12 H12B . . 109.5 ?
H12A C12 H12B . . 109.5 ?
P1 C12 H12C . . 109.5 ?
H12A C12 H12C . . 109.5 ?
H12B C12 H12C . . 109.5 ?
P2 C21 H21A . . 109.5 ?
P2 C21 H21B . . 109.5 ?
H21A C21 H21B . . 109.5 ?
P2 C21 H21C . . 109.5 ?
H21A C21 H21C . . 109.5 ?
H21B C21 H21C . . 109.5 ?
P2 C22 H22A . . 109.5 ?
P2 C22 H22B . . 109.5 ?
H22A C22 H22B . . 109.5 ?
P2 C22 H22C . . 109.5 ?
H22A C22 H22C . . 109.5 ?
H22B C22 H22C . . 109.5 ?
F4 P3 F4 3 . 93.3(10) ?
F4 P3 F3 3 3 89.5(6) ?
F4 P3 F3 . 3 177.2(7) ?
F4 P3 F3 3 . 177.2(7) ?
F4 P3 F3 . . 89.5(6) ?
F3 P3 F3 3 . 87.8(9) ?
F5 P3 F7 . 3 90.0(4) ?
F5 P3 F7 . . 90.0(4) ?
F7 P3 F7 3 . 179.0(6) ?
F5 P3 F6 . . 179.7(5) ?
F7 P3 F6 3 . 90.0(4) ?
F7 P3 F6 . . 90.0(4) ?
F5 P3 F2 . . 90.8(4) ?
F4 P3 F2 3 . 89.6(3) ?
F4 P3 F2 . . 89.6(3) ?
F3 P3 F2 3 . 90.4(3) ?
F3 P3 F2 . . 90.4(3) ?
F7 P3 F2 3 . 90.5(3) ?
F7 P3 F2 . . 90.5(3) ?
F6 P3 F2 . . 89.5(4) ?
F5 P3 F1 . . 89.9(4) ?
F4 P3 F1 3 . 89.9(3) ?
F4 P3 F1 . . 89.9(3) ?
F3 P3 F1 3 . 90.1(3) ?
F3 P3 F1 . . 90.1(3) ?
F7 P3 F1 3 . 89.5(3) ?
F7 P3 F1 . . 89.5(3) ?
F6 P3 F1 . . 89.8(4) ?
F2 P3 F1 . . 179.3(3) ?

loop_
_geom_bond_atom_site_label_1
_geom_bond_atom_site_label_2
_geom_bond_site_symmetry_2
_geom_bond_distance
_geom_bond_publ_flag
Ag1 P1 . 2.3746(12) y
Ag1 P2 . 2.3784(12) y
P1 C11 . 1.799(5) y
P1 C12 3_565 1.806(4) ?
P1 C12 . 1.806(4) y
P2 C22 . 1.806(4) y
P2 C22 3_565 1.806(4) ?
P2 C21 . 1.819(4) y
C11 H11A . 0.96 ?
C11 H11B . 0.96 ?
C11 H11C . 0.96 ?
C12 H12A . 0.96 ?
C12 H12B . 0.96 ?
C12 H12C . 0.96 ?
C21 H21A . 0.96 ?
C21 H21B . 0.96 ?
C21 H21C . 0.96 ?
C22 H22A . 0.96 ?
C22 H22B . 0.96 ?
C22 H22C . 0.96 ?
P3 F5 . 1.512(7) ?
P3 F4 3 1.518(6) ?
P3 F4 . 1.518(6) ?
P3 F3 3 1.526(5) ?
P3 F3 . 1.526(5) ?
P3 F7 3 1.528(5) ?
P3 F7 . 1.528(5) ?
P3 F6 . 1.531(7) ?
P3 F2 . 1.539(4) ?
P3 F1 . 1.544(4) ?
